data_2221828
loop_
_publ_author_name
'Ketuly, Kamal Aziz'
'A. Hadi, A. Hamid'
'Ng, Seik Weng'

_publ_section_title (20<i>R</i>,24<i>R</i>,25<i>S</i>)-3\a,7\a,12\a,27-Tetraacetoxy-24,26-epoxy-5\b-cholestane
_journal_coeditor_code TK2410
_journal_issue 5
_journal_name_full 'Acta Crystallographica Section E'
_journal_page_first o1026
_journal_paper_doi 10.1107/S160053680901188X
_journal_volume 65
_journal_year 2009
_chemical_formula_moiety 'C35 H54 O9'
_chemical_formula_sum 'C35 H54 O9'
_chemical_formula_weight 618.78
_chemical_name_systematic
;
(20<i>R</i>,24<i>R</i>,25<i>S</i>)-3\a,7\a,12\a,27-Tetraacetoxy-24,26-epoxy-
5\b-cholestane
;
_space_group_IT_number 19
_symmetry_cell_setting orthorhombic
_symmetry_space_group_name_Hall 'P 2ac 2ab'
_symmetry_space_group_name_H-M 'P 21 21 21'
_atom_sites_solution_hydrogens geom
_atom_sites_solution_primary direct
_atom_sites_solution_secondary difmap
_audit_creation_method SHELXL-97
_cell_angle_alpha 90.00
_cell_angle_beta 90.00
_cell_angle_gamma 90.00
_cell_formula_units_Z 4
_cell_length_a 10.9474(2)
_cell_length_b 14.7638(2)
_cell_length_c 20.4477(3)
_cell_measurement_reflns_used 9970
_cell_measurement_temperature 100(2)
_cell_measurement_theta_max 28.1
_cell_measurement_theta_min 2.5
_cell_volume 3304.86(9)
_computing_cell_refinement 'SAINT (Bruker, 2008)'
_computing_data_collection 'APEX2 (Bruker, 2008)'
_computing_data_reduction 'SAINT (Bruker, 2008)'
_computing_molecular_graphics 'X-Seed (Barbour, 2001)'
_computing_publication_material 'publCIF (Westrip, 2009)'
_computing_structure_refinement 'SHELXL97 (Sheldrick, 2008)'
_computing_structure_solution 'SHELXS97 (Sheldrick, 2008)'
_diffrn_ambient_temperature 100(2)
_diffrn_measured_fraction_theta_full 0.997
_diffrn_measured_fraction_theta_max 0.997
_diffrn_measurement_device_type 'Bruker SMART APEX diffractometer'
_diffrn_measurement_method '\w scans'
_diffrn_radiation_monochromator graphite
_diffrn_radiation_source 'fine-focus sealed tube'
_diffrn_radiation_type MoK\a
_diffrn_radiation_wavelength 0.71073
_diffrn_reflns_av_R_equivalents 0.0308
_diffrn_reflns_av_sigmaI/netI 0.0206
_diffrn_reflns_limit_h_max 14
_diffrn_reflns_limit_h_min -14
_diffrn_reflns_limit_k_max 19
_diffrn_reflns_limit_k_min -19
_diffrn_reflns_limit_l_max 27
_diffrn_reflns_limit_l_min -27
_diffrn_reflns_number 28923
_diffrn_reflns_theta_full 28.27
_diffrn_reflns_theta_max 28.27
_diffrn_reflns_theta_min 1.70
_diffrn_standards_decay_% 0
_diffrn_standards_interval_count 0
_diffrn_standards_interval_time 0
_diffrn_standards_number 0
_exptl_absorpt_coefficient_mu 0.088
_exptl_absorpt_correction_type none
_exptl_crystal_colour Colorless
_exptl_crystal_density_diffrn 1.244
_exptl_crystal_density_method 'not measured'
_exptl_crystal_description Block
_exptl_crystal_F_000 1344
_exptl_crystal_size_max 0.35
_exptl_crystal_size_mid 0.30
_exptl_crystal_size_min 0.25
_refine_diff_density_max 0.289
_refine_diff_density_min -0.156
_refine_ls_extinction_method none
_refine_ls_goodness_of_fit_ref 1.005
_refine_ls_hydrogen_treatment constr
_refine_ls_matrix_type full
_refine_ls_number_parameters 404
_refine_ls_number_reflns 4552
_refine_ls_number_restraints 0
_refine_ls_restrained_S_all 1.005
_refine_ls_R_factor_all 0.0359
_refine_ls_R_factor_gt 0.0318
_refine_ls_shift/su_max 0.001
_refine_ls_shift/su_mean 0.001
_refine_ls_structure_factor_coef Fsqd
_refine_ls_weighting_details 'calc w=1/[\s^2^(Fo^2^)+(0.0562P)^2^+0.4501P] where P=(Fo^2^+2Fc^2^)/3'
_refine_ls_weighting_scheme calc
_refine_ls_wR_factor_gt 0.0825
_refine_ls_wR_factor_ref 0.0852
_reflns_number_gt 4212
_reflns_number_total 4552
_reflns_threshold_expression I>2\s(I)
_cod_data_source_file tk2410.cif
_cod_data_source_block I
_cod_depositor_comments
;
The following automatic conversions were performed:
'_symmetry_cell_setting' value 'Orthorhombic' changed to 'orthorhombic'
according to '/home/saulius/struct/CIF-dictionaries/cif_core.dic'
dictionary named 'cif_core.dic' version 2.4.1 from
2010-06-29.

'_exptl_absorpt_correction_type' value 'None' changed to
'none' according to '/home/saulius/struct/CIF-dictionaries/cif_core.dic'
dictionary named 'cif_core.dic' version 2.4.1 from 2010-06-29.

Automatic conversion script
Id: cif_fix_enum 1527 2010-12-29 10:47:43Z saulius 

The following automatic conversions were performed:

'_symmetry_cell_setting' value 'Orthorhombic' changed to
'orthorhombic' according to
/home/saulius/struct/CIF-dictionaries/cif_core.dic dictionary named
'cif_core.dic' version 2.4.1 from
2010-06-29.

'_exptl_absorpt_correction_type' value 'None' changed to
'none' according to
/home/saulius/struct/CIF-dictionaries/cif_core.dic dictionary named
'cif_core.dic' version 2.4.1 from 2010-06-29.

Automatic conversion script
Id: cif_fix_values 1715 2011-07-08 13:25:40Z adriana 
;
_cod_database_code 2221828
_cod_database_fobs_code 2221828

loop_
_symmetry_equiv_pos_as_xyz
'x, y, z'
'-x+1/2, -y, z+1/2'
'-x, y+1/2, -z+1/2'
'x+1/2, -y+1/2, -z'

loop_
_atom_site_type_symbol
_atom_site_label
_atom_site_fract_x
_atom_site_fract_y
_atom_site_fract_z
_atom_site_U_iso_or_equiv
_atom_site_adp_type
_atom_site_calc_flag
_atom_site_refinement_flags
_atom_site_occupancy
_atom_site_disorder_assembly
_atom_site_disorder_group
O O1 0.68083(10) -0.09988(7) 0.82696(6) 0.0191(2) Uani d . 1 . .
O O2 0.53071(12) -0.18393(9) 0.87116(7) 0.0294(3) Uani d . 1 . .
O O3 0.70747(10) 0.17227(7) 0.96918(5) 0.0168(2) Uani d . 1 . .
O O4 0.65553(13) 0.15801(9) 1.07531(6) 0.0288(3) Uani d . 1 . .
O O5 0.91968(10) 0.28801(8) 0.82837(6) 0.0192(2) Uani d . 1 . .
O O6 1.00233(15) 0.27411(10) 0.72826(7) 0.0399(4) Uani d . 1 . .
O O7 1.13334(12) 0.85069(8) 0.92430(7) 0.0295(3) Uani d . 1 . .
O O8 1.19343(14) 0.96010(11) 0.85535(8) 0.0431(4) Uani d . 1 . .
O O9 1.29555(10) 0.62411(8) 0.99315(6) 0.0209(2) Uani d . 1 . .
C C1 0.59639(14) -0.02458(10) 0.81801(8) 0.0179(3) Uani d . 1 . .
H H1 0.5146 -0.0482 0.8044 0.021 Uiso calc R 1 . .
C C2 0.58408(15) 0.02767(10) 0.88158(8) 0.0178(3) Uani d . 1 . .
H H2A 0.6660 0.0473 0.8964 0.021 Uiso calc R 1 . .
H H2B 0.5495 -0.0126 0.9156 0.021 Uiso calc R 1 . .
C C3 0.50121(14) 0.11141(10) 0.87363(7) 0.0168(3) Uani d . 1 . .
H H3 0.4178 0.0884 0.8627 0.020 Uiso calc R 1 . .
C C4 0.54085(14) 0.17409(10) 0.81621(8) 0.0165(3) Uani d . 1 . .
C C5 0.56181(15) 0.11502(11) 0.75483(8) 0.0201(3) Uani d . 1 . .
H H5A 0.4818 0.0917 0.7398 0.024 Uiso calc R 1 . .
H H5B 0.5950 0.1539 0.7196 0.024 Uiso calc R 1 . .
C C6 0.64795(16) 0.03487(11) 0.76451(8) 0.0194(3) Uani d . 1 . .
H H6A 0.6552 0.0000 0.7234 0.023 Uiso calc R 1 . .
H H6B 0.7302 0.0567 0.7770 0.023 Uiso calc R 1 . .
C C7 0.48981(14) 0.16309(10) 0.93883(8) 0.0178(3) Uani d . 1 . .
H H7A 0.4144 0.2001 0.9376 0.021 Uiso calc R 1 . .
H H7B 0.4806 0.1184 0.9746 0.021 Uiso calc R 1 . .
C C8 0.59733(14) 0.22508(10) 0.95498(7) 0.0155(3) Uani d . 1 . .
H H8 0.5763 0.2633 0.9938 0.019 Uiso calc R 1 . .
C C9 0.63102(14) 0.28605(10) 0.89768(7) 0.0143(3) Uani d . 1 . .
H H9 0.5580 0.3242 0.8874 0.017 Uiso calc R 1 . .
C C10 0.65823(14) 0.22709(10) 0.83682(7) 0.0136(3) Uani d . 1 . .
H H10 0.7191 0.1806 0.8510 0.016 Uiso calc R 1 . .
C C11 0.43540(15) 0.23919(12) 0.79937(9) 0.0223(3) Uani d . 1 . .
H H11A 0.3674 0.2048 0.7806 0.033 Uiso calc R 1 . .
H H11B 0.4638 0.2842 0.7676 0.033 Uiso calc R 1 . .
H H11C 0.4080 0.2700 0.8392 0.033 Uiso calc R 1 . .
C C12 0.71774(15) 0.27970(11) 0.78018(7) 0.0172(3) Uani d . 1 . .
H H12A 0.7507 0.2358 0.7481 0.021 Uiso calc R 1 . .
H H12B 0.6540 0.3158 0.7578 0.021 Uiso calc R 1 . .
C C13 0.82089(14) 0.34333(10) 0.80156(7) 0.0161(3) Uani d . 1 . .
H H13 0.8512 0.3788 0.7632 0.019 Uiso calc R 1 . .
C C14 0.77911(13) 0.40776(10) 0.85570(7) 0.0136(3) Uani d . 1 . .
C C15 0.73613(13) 0.34986(10) 0.91417(7) 0.0134(3) Uani d . 1 . .
H H15 0.8068 0.3113 0.9277 0.016 Uiso calc R 1 . .
C C16 0.67683(15) 0.46758(11) 0.82692(8) 0.0190(3) Uani d . 1 . .
H H16A 0.6034 0.4308 0.8200 0.029 Uiso calc R 1 . .
H H16B 0.7038 0.4930 0.7851 0.029 Uiso calc R 1 . .
H H16C 0.6583 0.5169 0.8574 0.029 Uiso calc R 1 . .
C C17 0.71512(15) 0.41932(10) 0.96898(8) 0.0172(3) Uani d . 1 . .
H H17A 0.7308 0.3921 1.0124 0.021 Uiso calc R 1 . .
H H17B 0.6304 0.4428 0.9679 0.021 Uiso calc R 1 . .
C C18 0.80838(14) 0.49564(10) 0.95403(7) 0.0163(3) Uani d . 1 . .
H H18A 0.8669 0.5022 0.9906 0.020 Uiso calc R 1 . .
H H18B 0.7656 0.5541 0.9478 0.020 Uiso calc R 1 . .
C C19 0.87656(14) 0.46804(10) 0.89041(7) 0.0143(3) Uani d . 1 . .
H H19 0.9465 0.4282 0.9031 0.017 Uiso calc R 1 . .
C C20 0.92883(14) 0.54939(10) 0.85230(8) 0.0160(3) Uani d . 1 . .
H H20 0.8579 0.5826 0.8330 0.019 Uiso calc R 1 . .
C C21 1.01046(16) 0.51931(11) 0.79530(8) 0.0207(3) Uani d . 1 . .
H H21A 1.0552 0.5717 0.7782 0.031 Uiso calc R 1 . .
H H21B 0.9597 0.4934 0.7606 0.031 Uiso calc R 1 . .
H H21C 1.0687 0.4736 0.8107 0.031 Uiso calc R 1 . .
C C22 0.99790(15) 0.61701(10) 0.89648(8) 0.0172(3) Uani d . 1 . .
H H22A 1.0201 0.6706 0.8699 0.021 Uiso calc R 1 . .
H H22B 0.9415 0.6378 0.9312 0.021 Uiso calc R 1 . .
C C23 1.11407(15) 0.58050(10) 0.92896(8) 0.0179(3) Uani d . 1 . .
H H23A 1.0920 0.5345 0.9622 0.021 Uiso calc R 1 . .
H H23B 1.1663 0.5510 0.8957 0.021 Uiso calc R 1 . .
C C24 1.18393(14) 0.65683(10) 0.96117(8) 0.0168(3) Uani d . 1 . .
H H24 1.1314 0.6928 0.9916 0.020 Uiso calc R 1 . .
C C25 1.25942(15) 0.71781(11) 0.91536(8) 0.0190(3) Uani d . 1 . .
H H25 1.2466 0.7044 0.8679 0.023 Uiso calc R 1 . .
C C26 1.25669(16) 0.81756(11) 0.93112(11) 0.0277(4) Uani d . 1 . .
H H26A 1.2856 0.8276 0.9764 0.033 Uiso calc R 1 . .
H H26B 1.3115 0.8508 0.9010 0.033 Uiso calc R 1 . .
C C27 1.37105(16) 0.66966(12) 0.94467(9) 0.0243(4) Uani d . 1 . .
H H27A 1.4113 0.6275 0.9138 0.029 Uiso calc R 1 . .
H H27B 1.4314 0.7118 0.9641 0.029 Uiso calc R 1 . .
C C28 0.63620(16) -0.17487(11) 0.85596(8) 0.0207(3) Uani d . 1 . .
C C29 0.73426(17) -0.24348(12) 0.86679(9) 0.0252(4) Uani d . 1 . .
H H29A 0.6974 -0.3036 0.8718 0.038 Uiso calc R 1 . .
H H29B 0.7800 -0.2281 0.9064 0.038 Uiso calc R 1 . .
H H29C 0.7898 -0.2439 0.8292 0.038 Uiso calc R 1 . .
C C30 0.72559(15) 0.14408(10) 1.03085(8) 0.0185(3) Uani d . 1 . .
C C31 0.84298(16) 0.09206(11) 1.03599(9) 0.0231(3) Uani d . 1 . .
H H31A 0.8674 0.0879 1.0820 0.035 Uiso calc R 1 . .
H H31B 0.9068 0.1233 1.0111 0.035 Uiso calc R 1 . .
H H31C 0.8313 0.0310 1.0182 0.035 Uiso calc R 1 . .
C C32 1.00340(17) 0.25635(12) 0.78586(10) 0.0270(4) Uani d . 1 . .
C C33 1.09408(17) 0.19690(14) 0.81905(12) 0.0389(5) Uani d . 1 . .
H H33A 1.1269 0.1532 0.7876 0.058 Uiso calc R 1 . .
H H33B 1.0542 0.1644 0.8550 0.058 Uiso calc R 1 . .
H H33C 1.1608 0.2340 0.8365 0.058 Uiso calc R 1 . .
C C34 1.11389(17) 0.92218(11) 0.88489(8) 0.0229(3) Uani d . 1 . .
C C35 0.98074(18) 0.94542(13) 0.88180(10) 0.0304(4) Uani d . 1 . .
H H35A 0.9713 1.0108 0.8753 0.046 Uiso calc R 1 . .
H H35B 0.9411 0.9276 0.9228 0.046 Uiso calc R 1 . .
H H35C 0.9427 0.9130 0.8453 0.046 Uiso calc R 1 . .

loop_
_atom_site_aniso_label
_atom_site_aniso_U_11
_atom_site_aniso_U_22
_atom_site_aniso_U_33
_atom_site_aniso_U_12
_atom_site_aniso_U_13
_atom_site_aniso_U_23
O1 0.0182(5) 0.0162(5) 0.0229(5) 0.0002(4) 0.0016(4) -0.0014(4)
O2 0.0229(6) 0.0231(6) 0.0421(8) 0.0000(5) 0.0072(6) 0.0067(6)
O3 0.0157(5) 0.0189(5) 0.0157(5) 0.0019(4) 0.0015(4) 0.0019(4)
O4 0.0374(7) 0.0318(7) 0.0172(6) 0.0029(6) 0.0043(5) 0.0002(5)
O5 0.0146(5) 0.0204(5) 0.0225(6) -0.0001(4) 0.0033(4) -0.0054(5)
O6 0.0486(9) 0.0355(7) 0.0356(8) -0.0047(7) 0.0239(7) -0.0119(6)
O7 0.0256(6) 0.0192(6) 0.0438(8) 0.0011(5) 0.0051(6) 0.0090(6)
O8 0.0308(7) 0.0471(9) 0.0515(9) -0.0036(7) 0.0047(7) 0.0246(8)
O9 0.0181(5) 0.0223(6) 0.0224(6) -0.0028(5) -0.0049(5) 0.0037(5)
C1 0.0170(7) 0.0155(7) 0.0212(8) -0.0003(6) -0.0003(6) -0.0007(6)
C2 0.0194(7) 0.0147(7) 0.0194(7) -0.0011(6) 0.0019(6) 0.0005(6)
C3 0.0133(6) 0.0171(7) 0.0201(7) -0.0026(6) 0.0006(6) 0.0001(6)
C4 0.0137(7) 0.0162(7) 0.0195(7) -0.0028(6) -0.0028(6) 0.0007(6)
C5 0.0227(8) 0.0196(7) 0.0179(7) -0.0056(7) -0.0042(6) -0.0007(6)
C6 0.0225(8) 0.0197(7) 0.0159(7) -0.0044(6) 0.0019(6) -0.0025(6)
C7 0.0142(7) 0.0170(7) 0.0223(7) -0.0005(6) 0.0051(6) -0.0004(6)
C8 0.0143(7) 0.0158(7) 0.0164(7) 0.0018(6) 0.0027(5) -0.0002(6)
C9 0.0130(6) 0.0142(6) 0.0157(7) -0.0011(5) 0.0009(5) 0.0004(5)
C10 0.0130(6) 0.0135(6) 0.0144(7) -0.0017(5) -0.0010(5) 0.0000(5)
C11 0.0172(7) 0.0217(8) 0.0280(9) -0.0014(6) -0.0069(7) 0.0027(7)
C12 0.0200(7) 0.0180(7) 0.0136(7) -0.0048(6) -0.0008(6) 0.0005(6)
C13 0.0173(7) 0.0162(7) 0.0147(7) -0.0039(6) 0.0012(6) -0.0011(6)
C14 0.0132(6) 0.0129(6) 0.0148(7) -0.0008(6) -0.0019(6) 0.0005(5)
C15 0.0124(6) 0.0136(6) 0.0141(7) -0.0005(5) 0.0002(5) -0.0001(5)
C16 0.0168(7) 0.0167(7) 0.0236(8) -0.0008(6) -0.0058(6) 0.0027(6)
C17 0.0172(7) 0.0171(7) 0.0174(7) 0.0000(6) 0.0013(6) -0.0025(6)
C18 0.0181(7) 0.0132(6) 0.0174(7) 0.0009(6) -0.0009(6) -0.0011(5)
C19 0.0136(6) 0.0142(6) 0.0150(7) 0.0003(5) -0.0015(5) -0.0001(5)
C20 0.0158(7) 0.0139(6) 0.0184(7) -0.0009(6) -0.0015(6) 0.0010(6)
C21 0.0236(8) 0.0194(7) 0.0190(7) -0.0059(7) 0.0027(6) -0.0006(6)
C22 0.0177(7) 0.0134(6) 0.0206(7) 0.0005(6) -0.0026(6) -0.0003(6)
C23 0.0190(7) 0.0134(7) 0.0212(8) -0.0024(6) -0.0027(6) 0.0005(6)
C24 0.0170(7) 0.0167(7) 0.0168(7) -0.0012(6) -0.0013(6) 0.0007(6)
C25 0.0198(7) 0.0178(7) 0.0194(7) -0.0028(6) -0.0002(6) 0.0003(6)
C26 0.0226(8) 0.0176(8) 0.0429(10) -0.0041(7) -0.0020(8) 0.0021(7)
C27 0.0194(8) 0.0236(8) 0.0299(9) 0.0000(7) 0.0009(7) 0.0048(7)
C28 0.0250(8) 0.0173(7) 0.0196(8) 0.0003(6) 0.0015(6) -0.0029(6)
C29 0.0260(8) 0.0217(8) 0.0279(9) 0.0047(7) 0.0022(7) 0.0001(7)
C30 0.0229(7) 0.0158(7) 0.0167(7) -0.0053(6) -0.0031(6) -0.0019(6)
C31 0.0224(8) 0.0211(8) 0.0258(8) -0.0013(7) -0.0075(7) 0.0020(7)
C32 0.0204(8) 0.0226(8) 0.0378(10) -0.0089(7) 0.0113(8) -0.0168(7)
C33 0.0193(8) 0.0362(10) 0.0612(14) 0.0036(8) 0.0024(9) -0.0261(10)
C34 0.0307(9) 0.0185(7) 0.0196(8) -0.0006(7) 0.0027(7) -0.0002(6)
C35 0.0300(9) 0.0277(9) 0.0335(10) 0.0056(8) 0.0092(8) 0.0070(8)

loop_
_atom_type_symbol
_atom_type_description
_atom_type_scat_dispersion_real
_atom_type_scat_dispersion_imag
_atom_type_scat_source
C C 0.0033 0.0000 'International Tables Vol C Tables 4.2.6.8 and 6.1.1.4'
H H 0.0000 0.0000 'International Tables Vol C Tables 4.2.6.8 and 6.1.1.4'
O O 0.0106 0.0000 'International Tables Vol C Tables 4.2.6.8 and 6.1.1.4'

loop_
_geom_angle_atom_site_label_1
_geom_angle_atom_site_label_2
_geom_angle_atom_site_label_3
_geom_angle_site_symmetry_1
_geom_angle_site_symmetry_3
_geom_angle
_geom_angle_publ_flag
C28 O1 C1 . . 116.87(12) ?
C30 O3 C8 . . 118.21(12) ?
C32 O5 C13 . . 117.09(14) ?
C34 O7 C26 . . 118.17(14) ?
C27 O9 C24 . . 90.99(11) ?
O1 C1 C6 . . 107.27(13) ?
O1 C1 C2 . . 109.66(13) ?
C6 C1 C2 . . 110.96(12) ?
O1 C1 H1 . . 109.6 ?
C6 C1 H1 . . 109.6 ?
C2 C1 H1 . . 109.6 ?
C1 C2 C3 . . 111.69(13) ?
C1 C2 H2A . . 109.3 ?
C3 C2 H2A . . 109.3 ?
C1 C2 H2B . . 109.3 ?
C3 C2 H2B . . 109.3 ?
H2A C2 H2B . . 107.9 ?
C7 C3 C2 . . 110.69(13) ?
C7 C3 C4 . . 112.39(12) ?
C2 C3 C4 . . 113.09(13) ?
C7 C3 H3 . . 106.7 ?
C2 C3 H3 . . 106.7 ?
C4 C3 H3 . . 106.7 ?
C11 C4 C5 . . 106.37(13) ?
C11 C4 C3 . . 109.29(13) ?
C5 C4 C3 . . 108.57(12) ?
C11 C4 C10 . . 111.35(12) ?
C5 C4 C10 . . 112.31(13) ?
C3 C4 C10 . . 108.87(12) ?
C6 C5 C4 . . 115.09(13) ?
C6 C5 H5A . . 108.5 ?
C4 C5 H5A . . 108.5 ?
C6 C5 H5B . . 108.5 ?
C4 C5 H5B . . 108.5 ?
H5A C5 H5B . . 107.5 ?
C1 C6 C5 . . 108.26(13) ?
C1 C6 H6A . . 110.0 ?
C5 C6 H6A . . 110.0 ?
C1 C6 H6B . . 110.0 ?
C5 C6 H6B . . 110.0 ?
H6A C6 H6B . . 108.4 ?
C8 C7 C3 . . 114.92(13) ?
C8 C7 H7A . . 108.5 ?
C3 C7 H7A . . 108.5 ?
C8 C7 H7B . . 108.5 ?
C3 C7 H7B . . 108.5 ?
H7A C7 H7B . . 107.5 ?
O3 C8 C9 . . 105.53(11) ?
O3 C8 C7 . . 110.99(12) ?
C9 C8 C7 . . 111.99(13) ?
O3 C8 H8 . . 109.4 ?
C9 C8 H8 . . 109.4 ?
C7 C8 H8 . . 109.4 ?
C8 C9 C15 . . 112.19(12) ?
C8 C9 C10 . . 109.44(12) ?
C15 C9 C10 . . 112.34(12) ?
C8 C9 H9 . . 107.5 ?
C15 C9 H9 . . 107.5 ?
C10 C9 H9 . . 107.5 ?
C12 C10 C9 . . 113.74(12) ?
C12 C10 C4 . . 113.44(12) ?
C9 C10 C4 . . 109.90(12) ?
C12 C10 H10 . . 106.4 ?
C9 C10 H10 . . 106.4 ?
C4 C10 H10 . . 106.4 ?
C4 C11 H11A . . 109.5 ?
C4 C11 H11B . . 109.5 ?
H11A C11 H11B . . 109.5 ?
C4 C11 H11C . . 109.5 ?
H11A C11 H11C . . 109.5 ?
H11B C11 H11C . . 109.5 ?
C13 C12 C10 . . 113.99(12) ?
C13 C12 H12A . . 108.8 ?
C10 C12 H12A . . 108.8 ?
C13 C12 H12B . . 108.8 ?
C10 C12 H12B . . 108.8 ?
H12A C12 H12B . . 107.7 ?
O5 C13 C14 . . 107.30(12) ?
O5 C13 C12 . . 108.04(12) ?
C14 C13 C12 . . 111.55(13) ?
O5 C13 H13 . . 110.0 ?
C14 C13 H13 . . 110.0 ?
C12 C13 H13 . . 110.0 ?
C13 C14 C16 . . 107.28(12) ?
C13 C14 C15 . . 107.91(11) ?
C16 C14 C15 . . 113.03(13) ?
C13 C14 C19 . . 118.66(12) ?
C16 C14 C19 . . 110.07(12) ?
C15 C14 C19 . . 99.90(11) ?
C9 C15 C17 . . 117.44(12) ?
C9 C15 C14 . . 113.63(12) ?
C17 C15 C14 . . 103.95(12) ?
C9 C15 H15 . . 107.1 ?
C17 C15 H15 . . 107.1 ?
C14 C15 H15 . . 107.1 ?
C14 C16 H16A . . 109.5 ?
C14 C16 H16B . . 109.5 ?
H16A C16 H16B . . 109.5 ?
C14 C16 H16C . . 109.5 ?
H16A C16 H16C . . 109.5 ?
H16B C16 H16C . . 109.5 ?
C15 C17 C18 . . 104.04(12) ?
C15 C17 H17A . . 110.9 ?
C18 C17 H17A . . 110.9 ?
C15 C17 H17B . . 110.9 ?
C18 C17 H17B . . 110.9 ?
H17A C17 H17B . . 109.0 ?
C17 C18 C19 . . 106.89(12) ?
C17 C18 H18A . . 110.3 ?
C19 C18 H18A . . 110.3 ?
C17 C18 H18B . . 110.3 ?
C19 C18 H18B . . 110.3 ?
H18A C18 H18B . . 108.6 ?
C20 C19 C18 . . 113.40(12) ?
C20 C19 C14 . . 117.92(12) ?
C18 C19 C14 . . 101.66(12) ?
C20 C19 H19 . . 107.8 ?
C18 C19 H19 . . 107.8 ?
C14 C19 H19 . . 107.8 ?
C21 C20 C19 . . 112.00(12) ?
C21 C20 C22 . . 110.27(13) ?
C19 C20 C22 . . 112.93(12) ?
C21 C20 H20 . . 107.1 ?
C19 C20 H20 . . 107.1 ?
C22 C20 H20 . . 107.1 ?
C20 C21 H21A . . 109.5 ?
C20 C21 H21B . . 109.5 ?
H21A C21 H21B . . 109.5 ?
C20 C21 H21C . . 109.5 ?
H21A C21 H21C . . 109.5 ?
H21B C21 H21C . . 109.5 ?
C23 C22 C20 . . 115.62(12) ?
C23 C22 H22A . . 108.4 ?
C20 C22 H22A . . 108.4 ?
C23 C22 H22B . . 108.4 ?
C20 C22 H22B . . 108.4 ?
H22A C22 H22B . . 107.4 ?
C24 C23 C22 . . 110.25(12) ?
C24 C23 H23A . . 109.6 ?
C22 C23 H23A . . 109.6 ?
C24 C23 H23B . . 109.6 ?
C22 C23 H23B . . 109.6 ?
H23A C23 H23B . . 108.1 ?
O9 C24 C23 . . 111.69(12) ?
O9 C24 C25 . . 90.95(11) ?
C23 C24 C25 . . 116.24(13) ?
O9 C24 H24 . . 112.1 ?
C23 C24 H24 . . 112.1 ?
C25 C24 H24 . . 112.1 ?
C26 C25 C27 . . 112.61(14) ?
C26 C25 C24 . . 115.49(14) ?
C27 C25 C24 . . 85.35(12) ?
C26 C25 H25 . . 113.5 ?
C27 C25 H25 . . 113.5 ?
C24 C25 H25 . . 113.5 ?
O7 C26 C25 . . 109.20(14) ?
O7 C26 H26A . . 109.8 ?
C25 C26 H26A . . 109.8 ?
O7 C26 H26B . . 109.8 ?
C25 C26 H26B . . 109.8 ?
H26A C26 H26B . . 108.3 ?
O9 C27 C25 . . 91.60(12) ?
O9 C27 H27A . . 113.4 ?
C25 C27 H27A . . 113.4 ?
O9 C27 H27B . . 113.4 ?
C25 C27 H27B . . 113.4 ?
H27A C27 H27B . . 110.7 ?
O2 C28 O1 . . 123.57(16) ?
O2 C28 C29 . . 125.20(16) ?
O1 C28 C29 . . 111.23(14) ?
C28 C29 H29A . . 109.5 ?
C28 C29 H29B . . 109.5 ?
H29A C29 H29B . . 109.5 ?
C28 C29 H29C . . 109.5 ?
H29A C29 H29C . . 109.5 ?
H29B C29 H29C . . 109.5 ?
O4 C30 O3 . . 124.10(16) ?
O4 C30 C31 . . 125.36(15) ?
O3 C30 C31 . . 110.54(14) ?
C30 C31 H31A . . 109.5 ?
C30 C31 H31B . . 109.5 ?
H31A C31 H31B . . 109.5 ?
C30 C31 H31C . . 109.5 ?
H31A C31 H31C . . 109.5 ?
H31B C31 H31C . . 109.5 ?
O6 C32 O5 . . 123.22(19) ?
O6 C32 C33 . . 125.41(18) ?
O5 C32 C33 . . 111.36(17) ?
C32 C33 H33A . . 109.5 ?
C32 C33 H33B . . 109.5 ?
H33A C33 H33B . . 109.5 ?
C32 C33 H33C . . 109.5 ?
H33A C33 H33C . . 109.5 ?
H33B C33 H33C . . 109.5 ?
O8 C34 O7 . . 123.61(17) ?
O8 C34 C35 . . 125.34(17) ?
O7 C34 C35 . . 111.03(15) ?
C34 C35 H35A . . 109.5 ?
C34 C35 H35B . . 109.5 ?
H35A C35 H35B . . 109.5 ?
C34 C35 H35C . . 109.5 ?
H35A C35 H35C . . 109.5 ?
H35B C35 H35C . . 109.5 ?

loop_
_geom_bond_atom_site_label_1
_geom_bond_atom_site_label_2
_geom_bond_site_symmetry_2
_geom_bond_distance
_geom_bond_publ_flag
O1 C28 . 1.348(2) ?
O1 C1 . 1.4574(19) ?
O2 C28 . 1.203(2) ?
O3 C30 . 1.3427(19) ?
O3 C8 . 1.4650(18) ?
O4 C30 . 1.207(2) ?
O5 C32 . 1.347(2) ?
O5 C13 . 1.4619(19) ?
O6 C32 . 1.207(3) ?
O7 C34 . 1.345(2) ?
O7 C26 . 1.443(2) ?
O8 C34 . 1.199(2) ?
O9 C27 . 1.455(2) ?
O9 C24 . 1.4678(19) ?
C1 C6 . 1.512(2) ?
C1 C2 . 1.518(2) ?
C1 H1 . 1.0000 ?
C2 C3 . 1.542(2) ?
C2 H2A . 0.9900 ?
C2 H2B . 0.9900 ?
C3 C7 . 1.541(2) ?
C3 C4 . 1.557(2) ?
C3 H3 . 1.0000 ?
C4 C11 . 1.541(2) ?
C4 C5 . 1.545(2) ?
C4 C10 . 1.562(2) ?
C5 C6 . 1.526(2) ?
C5 H5A . 0.9900 ?
C5 H5B . 0.9900 ?
C6 H6A . 0.9900 ?
C6 H6B . 0.9900 ?
C7 C8 . 1.527(2) ?
C7 H7A . 0.9900 ?
C7 H7B . 0.9900 ?
C8 C9 . 1.523(2) ?
C8 H8 . 1.0000 ?
C9 C15 . 1.525(2) ?
C9 C10 . 1.548(2) ?
C9 H9 . 1.0000 ?
C10 C12 . 1.539(2) ?
C10 H10 . 1.0000 ?
C11 H11A . 0.9800 ?
C11 H11B . 0.9800 ?
C11 H11C . 0.9800 ?
C12 C13 . 1.533(2) ?
C12 H12A . 0.9900 ?
C12 H12B . 0.9900 ?
C13 C14 . 1.529(2) ?
C13 H13 . 1.0000 ?
C14 C16 . 1.543(2) ?
C14 C15 . 1.543(2) ?
C14 C19 . 1.560(2) ?
C15 C17 . 1.536(2) ?
C15 H15 . 1.0000 ?
C16 H16A . 0.9800 ?
C16 H16B . 0.9800 ?
C16 H16C . 0.9800 ?
C17 C18 . 1.551(2) ?
C17 H17A . 0.9900 ?
C17 H17B . 0.9900 ?
C18 C19 . 1.554(2) ?
C18 H18A . 0.9900 ?
C18 H18B . 0.9900 ?
C19 C20 . 1.542(2) ?
C19 H19 . 1.0000 ?
C20 C21 . 1.534(2) ?
C20 C22 . 1.544(2) ?
C20 H20 . 1.0000 ?
C21 H21A . 0.9800 ?
C21 H21B . 0.9800 ?
C21 H21C . 0.9800 ?
C22 C23 . 1.533(2) ?
C22 H22A . 0.9900 ?
C22 H22B . 0.9900 ?
C23 C24 . 1.513(2) ?
C23 H23A . 0.9900 ?
C23 H23B . 0.9900 ?
C24 C25 . 1.540(2) ?
C24 H24 . 1.0000 ?
C25 C26 . 1.508(2) ?
C25 C27 . 1.536(2) ?
C25 H25 . 1.0000 ?
C26 H26A . 0.9900 ?
C26 H26B . 0.9900 ?
C27 H27A . 0.9900 ?
C27 H27B . 0.9900 ?
C28 C29 . 1.492(2) ?
C29 H29A . 0.9800 ?
C29 H29B . 0.9800 ?
C29 H29C . 0.9800 ?
C30 C31 . 1.501(2) ?
C31 H31A . 0.9800 ?
C31 H31B . 0.9800 ?
C31 H31C . 0.9800 ?
C32 C33 . 1.489(3) ?
C33 H33A . 0.9800 ?
C33 H33B . 0.9800 ?
C33 H33C . 0.9800 ?
C34 C35 . 1.499(3) ?
C35 H35A . 0.9800 ?
C35 H35B . 0.9800 ?
C35 H35C . 0.9800 ?

loop_
_geom_torsion_atom_site_label_1
_geom_torsion_atom_site_label_2
_geom_torsion_atom_site_label_3
_geom_torsion_atom_site_label_4
_geom_torsion_site_symmetry_1
_geom_torsion_site_symmetry_2
_geom_torsion_site_symmetry_3
_geom_torsion_site_symmetry_4
_geom_torsion
_geom_torsion_publ_flag
C28 O1 C1 C6 . . . . -159.24(13) ?
C28 O1 C1 C2 . . . . 80.16(16) ?
O1 C1 C2 C3 . . . . 176.76(12) ?
C6 C1 C2 C3 . . . . 58.43(17) ?
C1 C2 C3 C7 . . . . 179.80(12) ?
C1 C2 C3 C4 . . . . -53.08(17) ?
C7 C3 C4 C11 . . . . -69.76(16) ?
C2 C3 C4 C11 . . . . 164.02(13) ?
C7 C3 C4 C5 . . . . 174.61(12) ?
C2 C3 C4 C5 . . . . 48.39(16) ?
C7 C3 C4 C10 . . . . 52.06(16) ?
C2 C3 C4 C10 . . . . -74.16(15) ?
C11 C4 C5 C6 . . . . -170.10(13) ?
C3 C4 C5 C6 . . . . -52.59(17) ?
C10 C4 C5 C6 . . . . 67.85(17) ?
O1 C1 C6 C5 . . . . -179.27(12) ?
C2 C1 C6 C5 . . . . -59.50(17) ?
C4 C5 C6 C1 . . . . 58.59(17) ?
C2 C3 C7 C8 . . . . 80.19(16) ?
C4 C3 C7 C8 . . . . -47.32(18) ?
C30 O3 C8 C9 . . . . 151.13(13) ?
C30 O3 C8 C7 . . . . -87.34(16) ?
C3 C7 C8 O3 . . . . -68.55(16) ?
C3 C7 C8 C9 . . . . 49.11(17) ?
O3 C8 C9 C15 . . . . -60.65(15) ?
C7 C8 C9 C15 . . . . 178.47(12) ?
O3 C8 C9 C10 . . . . 64.75(15) ?
C7 C8 C9 C10 . . . . -56.13(16) ?
C8 C9 C10 C12 . . . . -168.46(12) ?
C15 C9 C10 C12 . . . . -43.15(17) ?
C8 C9 C10 C4 . . . . 63.12(15) ?
C15 C9 C10 C4 . . . . -171.56(12) ?
C11 C4 C10 C12 . . . . -68.69(17) ?
C5 C4 C10 C12 . . . . 50.48(17) ?
C3 C4 C10 C12 . . . . 170.75(12) ?
C11 C4 C10 C9 . . . . 59.89(17) ?
C5 C4 C10 C9 . . . . 179.06(12) ?
C3 C4 C10 C9 . . . . -60.67(15) ?
C9 C10 C12 C13 . . . . 44.55(18) ?
C4 C10 C12 C13 . . . . 171.13(13) ?
C32 O5 C13 C14 . . . . -152.07(13) ?
C32 O5 C13 C12 . . . . 87.54(15) ?
C10 C12 C13 O5 . . . . 64.29(16) ?
C10 C12 C13 C14 . . . . -53.40(17) ?
O5 C13 C14 C16 . . . . 178.76(11) ?
C12 C13 C14 C16 . . . . -63.10(15) ?
O5 C13 C14 C15 . . . . -59.16(15) ?
C12 C13 C14 C15 . . . . 58.98(16) ?
O5 C13 C14 C19 . . . . 53.33(16) ?
C12 C13 C14 C19 . . . . 171.47(12) ?
C8 C9 C15 C17 . . . . -62.70(17) ?
C10 C9 C15 C17 . . . . 173.51(12) ?
C8 C9 C15 C14 . . . . 175.73(12) ?
C10 C9 C15 C14 . . . . 51.94(16) ?
C13 C14 C15 C9 . . . . -59.54(16) ?
C16 C14 C15 C9 . . . . 58.92(16) ?
C19 C14 C15 C9 . . . . 175.84(12) ?
C13 C14 C15 C17 . . . . 171.63(12) ?
C16 C14 C15 C17 . . . . -69.90(15) ?
C19 C14 C15 C17 . . . . 47.02(14) ?
C9 C15 C17 C18 . . . . -156.59(13) ?
C14 C15 C17 C18 . . . . -30.13(15) ?
C15 C17 C18 C19 . . . . 1.41(16) ?
C17 C18 C19 C20 . . . . 154.78(12) ?
C17 C18 C19 C14 . . . . 27.19(14) ?
C13 C14 C19 C20 . . . . 73.75(17) ?
C16 C14 C19 C20 . . . . -50.32(17) ?
C15 C14 C19 C20 . . . . -169.43(12) ?
C13 C14 C19 C18 . . . . -161.62(12) ?
C16 C14 C19 C18 . . . . 74.31(14) ?
C15 C14 C19 C18 . . . . -44.81(13) ?
C18 C19 C20 C21 . . . . 171.99(13) ?
C14 C19 C20 C21 . . . . -69.42(17) ?
C18 C19 C20 C22 . . . . 46.78(17) ?
C14 C19 C20 C22 . . . . 165.36(13) ?
C21 C20 C22 C23 . . . . -61.34(17) ?
C19 C20 C22 C23 . . . . 64.81(18) ?
C20 C22 C23 C24 . . . . 170.42(13) ?
C27 O9 C24 C23 . . . . 110.70(14) ?
C27 O9 C24 C25 . . . . -8.14(12) ?
C22 C23 C24 O9 . . . . 179.66(12) ?
C22 C23 C24 C25 . . . . -77.87(17) ?
O9 C24 C25 C26 . . . . -105.13(15) ?
C23 C24 C25 C26 . . . . 140.01(15) ?
O9 C24 C25 C27 . . . . 7.74(11) ?
C23 C24 C25 C27 . . . . -107.12(15) ?
C34 O7 C26 C25 . . . . -125.74(16) ?
C27 C25 C26 O7 . . . . -158.84(15) ?
C24 C25 C26 O7 . . . . -63.0(2) ?
C24 O9 C27 C25 . . . . 8.17(12) ?
C26 C25 C27 O9 . . . . 107.91(15) ?
C24 C25 C27 O9 . . . . -7.81(11) ?
C1 O1 C28 O2 . . . . 4.1(2) ?
C1 O1 C28 C29 . . . . -175.51(13) ?
C8 O3 C30 O4 . . . . 1.5(2) ?
C8 O3 C30 C31 . . . . -179.50(12) ?
C13 O5 C32 O6 . . . . 2.6(2) ?
C13 O5 C32 C33 . . . . -176.65(13) ?
C26 O7 C34 O8 . . . . -0.3(3) ?
C26 O7 C34 C35 . . . . 178.09(16) ?

loop_
_cod_related_entry_id
_cod_related_entry_database
_cod_related_entry_code
1 ChemSpider 24742086
